data_7004563
loop_
_publ_author_name
'Ferreir\'os-Mart\'inez, Raquel'
'Esteban-G\'omez, David'
'Platas-Iglesias, Carlos'
'de Blas, Andr\'es'
'Rodr\'iguez-Blas, Teresa'

_publ_section_title
;
 Zn(ii), Cd(ii) and Pb(ii) complexation with pyridinecarboxylate
 containing ligands
;
_journal_issue 42
_journal_name_full 'Dalton Transactions'
_journal_page_first 5754
_journal_page_last 5765
_journal_paper_doi 10.1039/b808631a
_journal_year 2008
_chemical_compound_source 'synthesis as described'
_chemical_formula_moiety 'C16 H16 Cd1 N4 O4, 2(H2 O)'
_chemical_formula_sum 'C16 H20 Cd N4 O6'
_chemical_formula_weight 476.76
_chemical_name_systematic
;
?
;
_space_group_IT_number 14
_symmetry_cell_setting monoclinic
_symmetry_Int_Tables_number 14
_symmetry_space_group_name_Hall '-P 2yn'
_symmetry_space_group_name_H-M 'P 1 21/n 1'
_atom_sites_solution_hydrogens geom
_atom_sites_solution_primary direct
_atom_sites_solution_secondary difmap
_audit_conform_dict_location ftp://ftp.iucr.org/pub/cif_core.dic
_audit_conform_dict_name cif_core.dic
_audit_conform_dict_version 2.3
_audit_creation_date 2007-06-05T17:46:26-00:00
_audit_creation_method 'WinGX routine CIF_UPDATE'
_cell_angle_alpha 90
_cell_angle_beta 93.284(3)
_cell_angle_gamma 90
_cell_formula_units_Z 4
_cell_length_a 10.9186(19)
_cell_length_b 10.2199(18)
_cell_length_c 16.454(3)
_cell_measurement_reflns_used 8744
_cell_measurement_temperature 100.0(2)
_cell_measurement_theta_max 28.2475
_cell_measurement_theta_min 2.182
_cell_measurement_wavelength 0.71073
_cell_volume 1833.0(6)
_computing_molecular_graphics 'Ortep-3 for Windows (Farrugia, 1997)'
_computing_publication_material 'WinGX publication routines (Farrugia, 1999)'
_computing_structure_refinement 'SHELXL-97 (Sheldrick, 1997)'
_computing_structure_solution 'SIR92 (Giacovazzo et al, 1993)'
_diffrn_ambient_temperature 100.0(2)
_diffrn_measured_fraction_theta_full 0.998
_diffrn_measured_fraction_theta_max 0.998
_diffrn_measurement_device_type 'Bruker SMART 1000 CCD'
_diffrn_measurement_method 'omega and phi rotation with narrow frames'
_diffrn_radiation_monochromator graphite
_diffrn_radiation_probe x-ray
_diffrn_radiation_source 'normal-focus sealed tube'
_diffrn_radiation_type MoK\a
_diffrn_radiation_wavelength 0.71073
_diffrn_reflns_av_R_equivalents 0.0384
_diffrn_reflns_av_unetI/netI 0.033
_diffrn_reflns_limit_h_max 14
_diffrn_reflns_limit_h_min -14
_diffrn_reflns_limit_k_max 13
_diffrn_reflns_limit_k_min -11
_diffrn_reflns_limit_l_max 21
_diffrn_reflns_limit_l_min -21
_diffrn_reflns_number 19812
_diffrn_reflns_theta_full 28.29
_diffrn_reflns_theta_max 28.29
_diffrn_reflns_theta_min 2.18
_exptl_absorpt_coefficient_mu 1.233
_exptl_absorpt_correction_T_max 0.933
_exptl_absorpt_correction_T_min 0.792
_exptl_absorpt_correction_type multi-scan
_exptl_absorpt_process_details 'SABADS, Bruker-AXS V2.03'
_exptl_crystal_colour colourless
_exptl_crystal_density_diffrn 1.728
_exptl_crystal_density_method 'not measured'
_exptl_crystal_description prism
_exptl_crystal_F_000 960
_exptl_crystal_size_max 0.18
_exptl_crystal_size_mid 0.148
_exptl_crystal_size_min 0.056
_refine_diff_density_max 2.336
_refine_diff_density_min -1.191
_refine_diff_density_rms 0.151
_refine_ls_extinction_method none
_refine_ls_goodness_of_fit_ref 1.265
_refine_ls_hydrogen_treatment mixed
_refine_ls_matrix_type full
_refine_ls_number_parameters 256
_refine_ls_number_reflns 4532
_refine_ls_number_restraints 6
_refine_ls_restrained_S_all 1.268
_refine_ls_R_factor_all 0.058
_refine_ls_R_factor_gt 0.0475
_refine_ls_shift/su_max 0
_refine_ls_shift/su_mean 0
_refine_ls_structure_factor_coef Fsqd
_refine_ls_weighting_details 'calc w=1/[\s^2^(Fo^2^)+(0.0330P)^2^+9.0644P] where P=(Fo^2^+2Fc^2^)/3'
_refine_ls_weighting_scheme calc
_refine_ls_wR_factor_gt 0.1168
_refine_ls_wR_factor_ref 0.1206
_reflns_number_gt 3810
_reflns_number_total 4532
_reflns_threshold_expression >2sigma(I)
_cod_data_source_file b808631a.txt
_cod_data_source_block 0613737s
_cod_depositor_comments
;
The following automatic conversions were performed:
'_exptl_absorpt_correction_type' value 'MULTI-SCAN' changed to
'multi-scan' according to
'/home/saulius/struct/CIF-dictionaries/cif_core.dic' dictionary named
'cif_core.dic' version 2.4.1 from 2010-06-29.

Automatic conversion script
Id: cif_fix_enum 1527 2010-12-29 10:47:43Z saulius 
;
_cod_original_cell_volume 1833.1(6)
_cod_database_code 7004563

loop_
_symmetry_equiv_pos_as_xyz
'x, y, z'
'-x+1/2, y+1/2, -z+1/2'
'-x, -y, -z'
'x-1/2, -y-1/2, z-1/2'

loop_
_atom_site_label
_atom_site_type_symbol
_atom_site_fract_x
_atom_site_fract_y
_atom_site_fract_z
_atom_site_U_iso_or_equiv
_atom_site_adp_type
_atom_site_occupancy
_atom_site_symmetry_multiplicity
_atom_site_calc_flag
_atom_site_refinement_flags
_atom_site_disorder_assembly
_atom_site_disorder_group
Cd1 Cd 0.24219(3) 0.01037(3) 0.240998(18) 0.01522(10) Uani 1 1 d . . .
O1 O 0.3977(3) 0.1411(3) 0.29917(19) 0.0171(6) Uani 1 1 d . . .
O3 O 0.3837(3) -0.1492(3) 0.2116(2) 0.0201(7) Uani 1 1 d . . .
O4 O 0.4919(3) -0.2389(3) 0.1149(2) 0.0219(7) Uani 1 1 d . . .
N1 N 0.2319(3) 0.0088(3) 0.3790(2) 0.0155(7) Uani 1 1 d . . .
N4 N 0.2669(3) 0.0113(3) 0.1044(2) 0.0147(7) Uani 1 1 d . . .
N2 N 0.0612(4) -0.1043(4) 0.2732(2) 0.0199(8) Uani 1 1 d . . .
H2N H 0.0515 -0.1749 0.2397 0.024 Uiso 1 1 calc R . .
O2 O 0.4678(4) 0.2403(4) 0.4135(2) 0.0288(8) Uani 1 1 d . . .
C8 C -0.0392(4) -0.0099(5) 0.2536(3) 0.0240(10) Uani 1 1 d . . .
H7 H -0.0391 0.057 0.2954 0.029 Uiso 1 1 calc R . .
H8 H -0.1174 -0.055 0.2527 0.029 Uiso 1 1 calc R . .
C5 C 0.1463(5) -0.0727(5) 0.4981(3) 0.0261(11) Uani 1 1 d . . .
H3 H 0.0892 -0.1253 0.5224 0.031 Uiso 1 1 calc R . .
N3 N 0.0858(3) 0.1393(4) 0.1749(2) 0.0175(8) Uani 1 1 d . . .
H3N H 0.0711 0.2096 0.2068 0.021 Uiso 1 1 calc R . .
C16 C 0.4128(4) -0.1628(4) 0.1386(3) 0.0160(8) Uani 1 1 d . . .
C11 C 0.2056(4) 0.0938(4) 0.0551(3) 0.0160(8) Uani 1 1 d . . .
C12 C 0.2225(4) 0.0952(4) -0.0278(3) 0.0185(9) Uani 1 1 d . . .
H14 H 0.1796 0.154 -0.0619 0.022 Uiso 1 1 calc R . .
C6 C 0.1489(4) -0.0659(5) 0.4143(3) 0.0199(9) Uani 1 1 d . . .
C2 C 0.3117(4) 0.0819(4) 0.4239(3) 0.0170(9) Uani 1 1 d . . .
C4 C 0.2309(5) 0.0006(6) 0.5453(3) 0.0313(11) Uani 1 1 d . . .
H2 H 0.2321 -0.0037 0.6018 0.038 Uiso 1 1 calc R . .
O6 O 0.6417(4) 0.0728(6) 0.2536(3) 0.0529(14) Uani 1 1 d D . .
C1 C 0.3998(4) 0.1621(4) 0.3759(3) 0.0174(9) Uani 1 1 d . . .
C10 C 0.1175(4) 0.1858(4) 0.0949(3) 0.0201(9) Uani 1 1 d . . .
H13 H 0.1547 0.2717 0.1005 0.024 Uiso 1 1 calc R . .
H12 H 0.0432 0.1942 0.06 0.024 Uiso 1 1 calc R . .
C14 C 0.3676(4) -0.0809(5) -0.0070(3) 0.0183(9) Uani 1 1 d . . .
H16 H 0.4217 -0.1416 -0.027 0.022 Uiso 1 1 calc R . .
C13 C 0.3046(4) 0.0072(5) -0.0590(3) 0.0207(9) Uani 1 1 d . . .
H15 H 0.3175 0.0069 -0.1144 0.025 Uiso 1 1 calc R . .
C7 C 0.0658(5) -0.1490(5) 0.3578(3) 0.0227(10) Uani 1 1 d . . .
H4 H 0.0946 -0.2387 0.3601 0.027 Uiso 1 1 calc R . .
H5 H -0.0165 -0.1477 0.3771 0.027 Uiso 1 1 calc R . .
C15 C 0.3470(4) -0.0752(4) 0.0752(3) 0.0154(8) Uani 1 1 d . . .
C3 C 0.3140(5) 0.0806(5) 0.5074(3) 0.0264(11) Uani 1 1 d . . .
H1 H 0.3698 0.1319 0.538 0.032 Uiso 1 1 calc R . .
C9 C -0.0235(4) 0.0535(5) 0.1715(3) 0.0232(10) Uani 1 1 d . . .
H10 H -0.0147 -0.0138 0.1307 0.028 Uiso 1 1 calc R . .
H9 H -0.0959 0.1047 0.1559 0.028 Uiso 1 1 calc R . .
O5 O 0.8135(4) 0.2896(6) 0.2643(3) 0.0562(14) Uani 1 1 d D . .
H61W H 0.652(7) 0.1579(19) 0.253(5) 0.067 Uiso 1 1 d D . .
H62W H 0.566(7) 0.068(7) 0.277(5) 0.067 Uiso 1 1 d D . .
H51W H 0.774(6) 0.229(7) 0.304(4) 0.067 Uiso 1 1 d D . .
H52W H 0.885(3) 0.287(8) 0.288(4) 0.067 Uiso 1 1 d D . .

loop_
_atom_site_aniso_label
_atom_site_aniso_U_11
_atom_site_aniso_U_22
_atom_site_aniso_U_33
_atom_site_aniso_U_23
_atom_site_aniso_U_13
_atom_site_aniso_U_12
Cd1 0.01366(15) 0.01633(16) 0.01582(16) -0.00066(12) 0.00213(10) 0.00084(12)
O1 0.0179(15) 0.0194(16) 0.0141(15) 0.0023(12) 0.0014(12) -0.0014(12)
O3 0.0231(17) 0.0188(16) 0.0190(17) 0.0048(12) 0.0057(13) 0.0054(13)
O4 0.0228(17) 0.0209(17) 0.0226(18) 0.0000(13) 0.0062(14) 0.0075(13)
N1 0.0155(16) 0.0095(16) 0.0221(18) 0.0043(14) 0.0063(14) 0.0018(14)
N4 0.0201(17) 0.0079(16) 0.0158(16) -0.0048(13) -0.0007(13) 0.0001(14)
N2 0.0214(19) 0.0149(18) 0.024(2) -0.0078(15) 0.0070(16) -0.0014(15)
O2 0.035(2) 0.030(2) 0.0215(18) -0.0005(14) -0.0023(15) -0.0157(16)
C8 0.0141(19) 0.023(2) 0.035(3) -0.010(2) 0.0035(18) -0.0002(18)
C5 0.027(3) 0.029(3) 0.023(3) 0.007(2) 0.011(2) 0.001(2)
N3 0.0173(18) 0.0163(18) 0.0186(19) -0.0059(14) -0.0005(15) 0.0015(14)
C16 0.016(2) 0.0125(19) 0.019(2) 0.0009(16) 0.0016(17) -0.0004(16)
C11 0.019(2) 0.014(2) 0.014(2) -0.0017(16) -0.0052(16) -0.0008(16)
C12 0.019(2) 0.020(2) 0.016(2) 0.0005(17) -0.0070(17) -0.0027(17)
C6 0.024(2) 0.016(2) 0.021(2) 0.0014(17) 0.0077(18) 0.0015(18)
C2 0.022(2) 0.017(2) 0.012(2) 0.0031(16) 0.0021(17) 0.0004(17)
C4 0.039(3) 0.036(3) 0.019(2) 0.005(2) 0.009(2) 0.002(2)
O6 0.027(2) 0.091(4) 0.041(3) -0.027(3) 0.0042(19) 0.006(2)
C1 0.021(2) 0.018(2) 0.013(2) 0.0051(16) 0.0018(17) 0.0017(17)
C10 0.025(2) 0.015(2) 0.019(2) -0.0015(17) -0.0055(19) 0.0047(18)
C14 0.019(2) 0.020(2) 0.017(2) -0.0033(17) 0.0022(17) -0.0018(17)
C13 0.023(2) 0.022(2) 0.016(2) -0.0008(18) 0.0002(17) -0.0051(19)
C7 0.024(2) 0.018(2) 0.026(3) -0.0019(18) 0.009(2) -0.0039(18)
C15 0.015(2) 0.013(2) 0.017(2) 0.0002(16) -0.0009(16) -0.0008(16)
C3 0.030(3) 0.032(3) 0.016(2) 0.000(2) 0.000(2) 0.000(2)
C9 0.016(2) 0.025(2) 0.028(3) -0.0102(19) -0.0014(19) 0.0018(18)
O5 0.035(2) 0.065(3) 0.067(4) -0.033(3) -0.019(2) 0.015(2)

loop_
_atom_type_symbol
_atom_type_description
_atom_type_scat_dispersion_real
_atom_type_scat_dispersion_imag
_atom_type_scat_source
C C 0.0033 0.0016 'International Tables Vol C Tables 4.2.6.8 and 6.1.1.4'
H H 0 0 'International Tables Vol C Tables 4.2.6.8 and 6.1.1.4'
N N 0.0061 0.0033 'International Tables Vol C Tables 4.2.6.8 and 6.1.1.4'
O O 0.0106 0.006 'International Tables Vol C Tables 4.2.6.8 and 6.1.1.4'
Cd Cd -0.8075 1.2024 'International Tables Vol C Tables 4.2.6.8 and 6.1.1.4'

loop_
_geom_angle_atom_site_label_1
_geom_angle_atom_site_label_2
_geom_angle_atom_site_label_3
_geom_angle
_geom_angle_site_symmetry_1
_geom_angle_site_symmetry_3
_geom_angle_publ_flag
N1 Cd1 N4 176.04(13) . . yes
N1 Cd1 O3 105.95(12) . . yes
N4 Cd1 O3 71.26(12) . . yes
N1 Cd1 O1 70.76(12) . . yes
N4 Cd1 O1 106.19(12) . . yes
O3 Cd1 O1 90.62(12) . . yes
N1 Cd1 N3 112.68(13) . . yes
N4 Cd1 N3 70.61(13) . . yes
O3 Cd1 N3 140.05(12) . . yes
O1 Cd1 N3 111.06(12) . . yes
N1 Cd1 N2 71.70(13) . . yes
N4 Cd1 N2 111.58(13) . . yes
O3 Cd1 N2 105.75(13) . . yes
O1 Cd1 N2 141.90(12) . . yes
N3 Cd1 N2 77.93(14) . . yes
C1 O1 Cd1 118.3(3) . . ?
C16 O3 Cd1 118.8(3) . . ?
C2 N1 C6 120.8(4) . . ?
C2 N1 Cd1 118.6(3) . . ?
C6 N1 Cd1 120.6(3) . . ?
C11 N4 C15 120.9(4) . . ?
C11 N4 Cd1 121.5(3) . . ?
C15 N4 Cd1 117.6(3) . . ?
C7 N2 C8 113.3(4) . . ?
C7 N2 Cd1 112.4(3) . . ?
C8 N2 Cd1 104.1(3) . . ?
C7 N2 H2N 109 . . ?
C8 N2 H2N 109 . . ?
Cd1 N2 H2N 109 . . ?
N2 C8 C9 110.7(4) . . ?
N2 C8 H7 109.5 . . ?
C9 C8 H7 109.5 . . ?
N2 C8 H8 109.5 . . ?
C9 C8 H8 109.5 . . ?
H7 C8 H8 108.1 . . ?
C6 C5 C4 118.6(5) . . ?
C6 C5 H3 120.7 . . ?
C4 C5 H3 120.7 . . ?
C10 N3 C9 113.0(4) . . ?
C10 N3 Cd1 113.2(3) . . ?
C9 N3 Cd1 104.3(3) . . ?
C10 N3 H3N 108.7 . . ?
C9 N3 H3N 108.7 . . ?
Cd1 N3 H3N 108.7 . . ?
O4 C16 O3 125.6(4) . . ?
O4 C16 C15 117.5(4) . . ?
O3 C16 C15 116.8(4) . . ?
N4 C11 C12 121.2(4) . . ?
N4 C11 C10 116.1(4) . . ?
C12 C11 C10 122.7(4) . . ?
C11 C12 C13 118.8(4) . . ?
C11 C12 H14 120.6 . . ?
C13 C12 H14 120.6 . . ?
N1 C6 C5 120.9(5) . . ?
N1 C6 C7 116.5(4) . . ?
C5 C6 C7 122.4(4) . . ?
N1 C2 C3 121.4(4) . . ?
N1 C2 C1 115.3(4) . . ?
C3 C2 C1 123.3(4) . . ?
C5 C4 C3 119.6(5) . . ?
C5 C4 H2 120.2 . . ?
C3 C4 H2 120.2 . . ?
H61W O6 H62W 100(5) . . ?
O2 C1 O1 125.5(4) . . ?
O2 C1 C2 118.1(4) . . ?
O1 C1 C2 116.5(4) . . ?
N3 C10 C11 112.0(4) . . ?
N3 C10 H13 109.2 . . ?
C11 C10 H13 109.2 . . ?
N3 C10 H12 109.2 . . ?
C11 C10 H12 109.2 . . ?
H13 C10 H12 107.9 . . ?
C15 C14 C13 118.1(4) . . ?
C15 C14 H16 121 . . ?
C13 C14 H16 121 . . ?
C12 C13 C14 119.7(4) . . ?
C12 C13 H15 120.1 . . ?
C14 C13 H15 120.1 . . ?
N2 C7 C6 113.2(4) . . ?
N2 C7 H4 108.9 . . ?
C6 C7 H4 108.9 . . ?
N2 C7 H5 108.9 . . ?
C6 C7 H5 108.9 . . ?
H4 C7 H5 107.7 . . ?
N4 C15 C14 121.2(4) . . ?
N4 C15 C16 115.5(4) . . ?
C14 C15 C16 123.2(4) . . ?
C2 C3 C4 118.6(5) . . ?
C2 C3 H1 120.7 . . ?
C4 C3 H1 120.7 . . ?
N3 C9 C8 110.6(4) . . ?
N3 C9 H10 109.5 . . ?
C8 C9 H10 109.5 . . ?
N3 C9 H9 109.5 . . ?
C8 C9 H9 109.5 . . ?
H10 C9 H9 108.1 . . ?
H51W O5 H52W 96(3) . . ?

loop_
_geom_bond_atom_site_label_1
_geom_bond_atom_site_label_2
_geom_bond_distance
_geom_bond_site_symmetry_2
_geom_bond_publ_flag
Cd1 N1 2.280(4) . yes
Cd1 N4 2.280(4) . yes
Cd1 O3 2.317(3) . yes
Cd1 O1 2.323(3) . yes
Cd1 N3 2.370(4) . yes
Cd1 N2 2.383(4) . yes?
O1 C1 1.280(5) . ?
O3 C16 1.268(5) . ?
O4 C16 1.241(5) . ?
N1 C2 1.338(6) . ?
N1 C6 1.342(6) . ?
N4 C11 1.324(5) . ?
N4 C15 1.351(6) . ?
N2 C7 1.464(6) . ?
N2 C8 1.482(6) . ?
N2 H2N 0.91 . ?
O2 C1 1.233(6) . ?
C8 C9 1.517(7) . ?
C8 H7 0.97 . ?
C8 H8 0.97 . ?
C5 C6 1.382(7) . ?
C5 C4 1.392(8) . ?
C5 H3 0.93 . ?
N3 C10 1.460(6) . ?
N3 C9 1.479(6) . ?
N3 H3N 0.91 . ?
C16 C15 1.523(6) . ?
C11 C12 1.387(6) . ?
C11 C10 1.520(6) . ?
C12 C13 1.389(7) . ?
C12 H14 0.93 . ?
C6 C7 1.520(7) . ?
C2 C3 1.373(6) . ?
C2 C1 1.519(6) . ?
C4 C3 1.395(8) . ?
C4 H2 0.93 . ?
O6 H61W 0.877(14) . ?
O6 H62W 0.94(7) . ?
C10 H13 0.97 . ?
C10 H12 0.97 . ?
C14 C15 1.385(6) . ?
C14 C13 1.396(6) . ?
C14 H16 0.93 . ?
C13 H15 0.93 . ?
C7 H4 0.97 . ?
C7 H5 0.97 . ?
C3 H1 0.93 . ?
C9 H10 0.97 . ?
C9 H9 0.97 . ?
O5 H51W 1.01(2) . ?
O5 H52W 0.85(2) . ?

loop_
_geom_hbond_atom_site_label_D
_geom_hbond_atom_site_label_H
_geom_hbond_atom_site_label_A
_geom_hbond_distance_DH
_geom_hbond_distance_HA
_geom_hbond_distance_DA
_geom_hbond_angle_DHA
_geom_hbond_site_symmetry_A
N2 H2N O1 0.91 2.07 2.906(5) 151.9 2_545
N3 H3N O3 0.91 2.01 2.864(5) 155 2
O6 H61W O5 0.877(14) 2.22(6) 2.902(8) 135(7) .
O6 H62W O1 0.94(7) 2.03(8) 2.894(5) 152(7) .
O5 H51W O6 1.01(2) 2.28(7) 2.902(8) 119(6) .
O5 H52W O4 0.85(2) 2.04(4) 2.840(6) 155(6) 2_655

loop_
_geom_torsion_atom_site_label_1
_geom_torsion_atom_site_label_2
_geom_torsion_atom_site_label_3
_geom_torsion_atom_site_label_4
_geom_torsion
_geom_torsion_site_symmetry_1
_geom_torsion_site_symmetry_2
_geom_torsion_site_symmetry_3
_geom_torsion_site_symmetry_4
_geom_torsion_publ_flag
N1 Cd1 O1 C1 -6.3(3) . . . . ?
N4 Cd1 O1 C1 176.3(3) . . . . ?
O3 Cd1 O1 C1 -113.0(3) . . . . ?
N3 Cd1 O1 C1 101.3(3) . . . . ?
N2 Cd1 O1 C1 4.0(4) . . . . ?
N1 Cd1 O3 C16 -175.5(3) . . . . ?
N4 Cd1 O3 C16 1.6(3) . . . . ?
O1 Cd1 O3 C16 -105.3(3) . . . . ?
N3 Cd1 O3 C16 19.6(4) . . . . ?
N2 Cd1 O3 C16 109.5(3) . . . . ?
O3 Cd1 N1 C2 87.0(3) . . . . ?
O1 Cd1 N1 C2 2.0(3) . . . . ?
N3 Cd1 N1 C2 -103.4(3) . . . . ?
N2 Cd1 N1 C2 -171.3(3) . . . . ?
O3 Cd1 N1 C6 -91.7(3) . . . . ?
O1 Cd1 N1 C6 -176.7(4) . . . . ?
N3 Cd1 N1 C6 77.8(3) . . . . ?
N2 Cd1 N1 C6 10.0(3) . . . . ?
O3 Cd1 N4 C11 179.9(4) . . . . ?
O1 Cd1 N4 C11 -95.1(3) . . . . ?
N3 Cd1 N4 C11 12.1(3) . . . . ?
N2 Cd1 N4 C11 79.9(3) . . . . ?
O3 Cd1 N4 C15 -0.4(3) . . . . ?
O1 Cd1 N4 C15 84.7(3) . . . . ?
N3 Cd1 N4 C15 -168.2(3) . . . . ?
N2 Cd1 N4 C15 -100.4(3) . . . . ?
N1 Cd1 N2 C7 -19.1(3) . . . . ?
N4 Cd1 N2 C7 158.5(3) . . . . ?
O3 Cd1 N2 C7 82.8(3) . . . . ?
O1 Cd1 N2 C7 -29.4(4) . . . . ?
N3 Cd1 N2 C7 -138.2(3) . . . . ?
N1 Cd1 N2 C8 103.8(3) . . . . ?
N4 Cd1 N2 C8 -78.5(3) . . . . ?
O3 Cd1 N2 C8 -154.2(3) . . . . ?
O1 Cd1 N2 C8 93.6(3) . . . . ?
N3 Cd1 N2 C8 -15.2(3) . . . . ?
C7 N2 C8 C9 168.3(4) . . . . ?
Cd1 N2 C8 C9 45.9(4) . . . . ?
N1 Cd1 N3 C10 156.3(3) . . . . ?
N4 Cd1 N3 C10 -21.3(3) . . . . ?
O3 Cd1 N3 C10 -39.5(4) . . . . ?
O1 Cd1 N3 C10 79.1(3) . . . . ?
N2 Cd1 N3 C10 -139.6(3) . . . . ?
N1 Cd1 N3 C9 -80.5(3) . . . . ?
N4 Cd1 N3 C9 101.9(3) . . . . ?
O3 Cd1 N3 C9 83.7(3) . . . . ?
O1 Cd1 N3 C9 -157.7(3) . . . . ?
N2 Cd1 N3 C9 -16.4(3) . . . . ?
Cd1 O3 C16 O4 175.7(4) . . . . ?
Cd1 O3 C16 C15 -2.5(5) . . . . ?
C15 N4 C11 C12 -0.7(6) . . . . ?
Cd1 N4 C11 C12 179.0(3) . . . . ?
C15 N4 C11 C10 179.6(4) . . . . ?
Cd1 N4 C11 C10 -0.6(5) . . . . ?
N4 C11 C12 C13 0.7(7) . . . . ?
C10 C11 C12 C13 -179.8(4) . . . . ?
C2 N1 C6 C5 -2.2(7) . . . . ?
Cd1 N1 C6 C5 176.5(4) . . . . ?
C2 N1 C6 C7 -177.7(4) . . . . ?
Cd1 N1 C6 C7 1.0(5) . . . . ?
C4 C5 C6 N1 0.6(7) . . . . ?
C4 C5 C6 C7 175.9(5) . . . . ?
C6 N1 C2 C3 1.8(7) . . . . ?
Cd1 N1 C2 C3 -177.0(4) . . . . ?
C6 N1 C2 C1 -179.6(4) . . . . ?
Cd1 N1 C2 C1 1.6(5) . . . . ?
C6 C5 C4 C3 1.3(8) . . . . ?
Cd1 O1 C1 O2 -171.5(4) . . . . ?
Cd1 O1 C1 C2 9.3(5) . . . . ?
N1 C2 C1 O2 173.5(4) . . . . ?
C3 C2 C1 O2 -7.9(7) . . . . ?
N1 C2 C1 O1 -7.3(6) . . . . ?
C3 C2 C1 O1 171.3(4) . . . . ?
C9 N3 C10 C11 -90.0(4) . . . . ?
Cd1 N3 C10 C11 28.3(4) . . . . ?
N4 C11 C10 N3 -19.0(6) . . . . ?
C12 C11 C10 N3 161.4(4) . . . . ?
C11 C12 C13 C14 0.4(7) . . . . ?
C15 C14 C13 C12 -1.2(7) . . . . ?
C8 N2 C7 C6 -91.5(5) . . . . ?
Cd1 N2 C7 C6 26.2(5) . . . . ?
N1 C6 C7 N2 -18.8(6) . . . . ?
C5 C6 C7 N2 165.7(4) . . . . ?
C11 N4 C15 C14 -0.2(6) . . . . ?
Cd1 N4 C15 C14 -179.9(3) . . . . ?
C11 N4 C15 C16 179.1(4) . . . . ?
Cd1 N4 C15 C16 -0.6(5) . . . . ?
C13 C14 C15 N4 1.2(6) . . . . ?
C13 C14 C15 C16 -178.1(4) . . . . ?
O4 C16 C15 N4 -176.3(4) . . . . ?
O3 C16 C15 N4 2.1(6) . . . . ?
O4 C16 C15 C14 3.0(6) . . . . ?
O3 C16 C15 C14 -178.7(4) . . . . ?
N1 C2 C3 C4 0.2(7) . . . . ?
C1 C2 C3 C4 -178.3(5) . . . . ?
C5 C4 C3 C2 -1.7(8) . . . . ?
C10 N3 C9 C8 170.4(4) . . . . ?
Cd1 N3 C9 C8 47.1(4) . . . . ?
N2 C8 C9 N3 -67.8(5) . . . . ?
